data_7060058
loop_
_publ_author_name
'Zhang, Xue-Mei'
'Duan, Yao-Yao'
'Gao, Hong-Ling'
'Cui, Jian-Zhong'

_publ_section_title
;
 Solvent-induced single-molecule magnet behavior and near-infrared
 luminescence properties of rare earth complexes
;
_journal_issue 44
_journal_name_full 'New Journal of Chemistry'
_journal_page_first 19135
_journal_page_last 19143
_journal_paper_doi 10.1039/D0NJ03837G
_journal_volume 44
_journal_year 2020
_chemical_formula_moiety 'C19 H20 Eu N3 O6, C3 H8 O'
_chemical_formula_sum 'C22 H28 Eu N3 O7'
_chemical_formula_weight 598.43
_space_group_crystal_system monoclinic
_space_group_IT_number 14
_space_group_name_Hall '-P 2yn'
_space_group_name_H-M_alt 'P 1 21/n 1'
_atom_sites_solution_hydrogens mixed
_atom_sites_solution_primary direct
_audit_creation_date 2020-09-01
_audit_creation_method
;
Olex2 1.3
(compiled 2020.07.31 svn.rc2a77460 for OlexSys, GUI svn.r6145)
;
_audit_update_record
;
2020-10-06 deposited with the CCDC.	2020-10-09 downloaded from the CCDC.
;
_cell_angle_alpha 90
_cell_angle_beta 109.46(3)
_cell_angle_gamma 90
_cell_formula_units_Z 4
_cell_length_a 11.320(2)
_cell_length_b 14.828(3)
_cell_length_c 15.511(3)
_cell_measurement_reflns_used 7103
_cell_measurement_temperature 113(2)
_cell_measurement_theta_max 27.8984
_cell_measurement_theta_min 1.9081
_cell_volume 2454.8(9)
_computing_cell_refinement crystalclear
_computing_data_collection crystalclear
_computing_data_reduction crystalclear
_computing_molecular_graphics 'Olex2 1.3 (Dolomanov et al., 2009)'
_computing_publication_material 'Olex2 1.3 (Dolomanov et al., 2009)'
_computing_structure_refinement 'SHELXL 2018/3 (Sheldrick, 2015)'
_computing_structure_solution 'SHELXS  (Sheldrick, 2008)'
_diffrn_ambient_temperature 113.15
_diffrn_measured_fraction_theta_full 1.000
_diffrn_measured_fraction_theta_max 0.999
_diffrn_measurement_device_type 'Rigaku Saturn 70 CCD'
_diffrn_measurement_method '\w scans'
_diffrn_radiation_monochromator confocal
_diffrn_radiation_type MoK\a
_diffrn_radiation_wavelength 0.71073
_diffrn_reflns_av_R_equivalents 0.0594
_diffrn_reflns_av_unetI/netI 0.0498
_diffrn_reflns_Laue_measured_fraction_full 1.000
_diffrn_reflns_Laue_measured_fraction_max 0.999
_diffrn_reflns_limit_h_max 14
_diffrn_reflns_limit_h_min -14
_diffrn_reflns_limit_k_max 18
_diffrn_reflns_limit_k_min -19
_diffrn_reflns_limit_l_max 15
_diffrn_reflns_limit_l_min -20
_diffrn_reflns_number 24272
_diffrn_reflns_point_group_measured_fraction_full 1.000
_diffrn_reflns_point_group_measured_fraction_max 0.999
_diffrn_reflns_theta_full 25.242
_diffrn_reflns_theta_max 27.878
_diffrn_reflns_theta_min 2.351
_exptl_absorpt_coefficient_mu 2.600
_exptl_absorpt_correction_T_max 1
_exptl_absorpt_correction_T_min 0.8783
_exptl_absorpt_correction_type multi-scan
_exptl_absorpt_process_details crystalclear
_exptl_crystal_colour yellow
_exptl_crystal_colour_primary yellow
_exptl_crystal_density_diffrn 1.619
_exptl_crystal_description plate
_exptl_crystal_F_000 1200
_exptl_crystal_size_max 0.2
_exptl_crystal_size_mid 0.18
_exptl_crystal_size_min 0.12
_refine_diff_density_max 1.177
_refine_diff_density_min -1.513
_refine_diff_density_rms 0.160
_refine_ls_extinction_method none
_refine_ls_goodness_of_fit_ref 1.020
_refine_ls_hydrogen_treatment constr
_refine_ls_matrix_type full
_refine_ls_number_parameters 303
_refine_ls_number_reflns 5855
_refine_ls_number_restraints 3
_refine_ls_restrained_S_all 1.019
_refine_ls_R_factor_all 0.0411
_refine_ls_R_factor_gt 0.0312
_refine_ls_shift/su_max 0.001
_refine_ls_shift/su_mean 0.000
_refine_ls_structure_factor_coef Fsqd
_refine_ls_weighting_details 'w=1/[\s^2^(Fo^2^)+(0.0378P)^2^] where P=(Fo^2^+2Fc^2^)/3'
_refine_ls_weighting_scheme calc
_refine_ls_wR_factor_gt 0.0709
_refine_ls_wR_factor_ref 0.0753
_reflns_Friedel_coverage 0.000
_reflns_number_gt 4606
_reflns_number_total 5855
_reflns_threshold_expression 'I > 2\s(I)'
_cod_data_source_file d0nj03837g2.cif
_cod_data_source_block shelxl_CCDC5
_cod_depositor_comments 'Adding full bibliography for 7060053--7060059.cif.'
_cod_original_cell_volume 2454.7(10)
_cod_database_code 7060058
_shelx_shelxl_version_number 2018/3
_shelx_space_group_comment
;
The symmetry employed for this shelxl refinement is uniquely defined
by the following loop, which should always be used as a source of
symmetry information in preference to the above space-group names.
They are only intended as comments.
;
_shelx_estimated_absorpt_t_max 0.746
_shelx_estimated_absorpt_t_min 0.624
_olex2_refinement_description
;
1. Fixed Uiso
 At 1.2 times of:
  All C(H) groups
 At 1.5 times of:
  All C(H,H,H) groups, All O(H) groups, All O(H,H) groups
2. Restrained distances
 O6-H6A = O6-H6B
 0.85 with sigma of 0.01
 H6A-H6B
 1.4 with sigma of 0.01
3.a Riding coordinates:
 O6(H6A,H6B), O7(H7A)
3.b Ternary CH refined with riding coordinates:
 C21(H21)
3.c Aromatic/amide H refined with riding coordinates:
 C1(H1), C2(H2), C3(H3), C4(H4), C7(H7), C9(H9), C10(H10), C11(H11), C17(H17)
3.d Idealised Me refined as rotating group:
 C14(H14A,H14B,H14C), C15(H15A,H15B,H15C), C19(H19A,H19B,H19C), C20(H20A,H20B,
 H20C), C22(H22A,H22B,H22C)
;
_olex2_submission_special_instructions 'No special instructions were received'

loop_
_space_group_symop_operation_xyz
'x, y, z'
'-x+1/2, y+1/2, -z+1/2'
'-x, -y, -z'
'x-1/2, -y-1/2, z-1/2'

loop_
_atom_site_label
_atom_site_type_symbol
_atom_site_fract_x
_atom_site_fract_y
_atom_site_fract_z
_atom_site_U_iso_or_equiv
_atom_site_adp_type
_atom_site_occupancy
_atom_site_site_symmetry_order
_atom_site_calc_flag
_atom_site_refinement_flags_posn
_atom_site_refinement_flags_adp
_atom_site_refinement_flags_occupancy
_atom_site_disorder_assembly
_atom_site_disorder_group
Eu1 Eu 0.65709(2) 0.43712(2) 0.07402(2) 0.01090(6) Uani 1 1 d . . . . .
O1 O 0.5685(2) 0.57137(13) -0.00657(15) 0.0125(5) Uani 1 1 d . . . . .
O2 O 0.8203(2) 0.45735(14) 0.20782(14) 0.0136(5) Uani 1 1 d . . . . .
O3 O 0.9630(2) 0.38291(17) 0.35898(16) 0.0244(6) Uani 1 1 d . . . . .
O4 O 0.6310(2) 0.39861(16) -0.08245(15) 0.0180(5) Uani 1 1 d . . . . .
O5 O 0.7990(2) 0.32227(15) 0.07296(15) 0.0175(5) Uani 1 1 d . . . . .
O6 O 0.5667(2) 0.50030(17) 0.18130(16) 0.0256(6) Uani 1 1 d D . . . .
H6A H 0.505509 0.537367 0.164908 0.038 Uiso 1 1 d DR U . . .
H6B H 0.609769 0.508587 0.237008 0.038 Uiso 1 1 d DR U . . .
N1 N 0.4471(3) 0.70121(17) -0.11819(17) 0.0150(6) Uani 1 1 d . . . . .
N2 N 0.7600(3) 0.62027(17) -0.01391(18) 0.0147(6) Uani 1 1 d . . . . .
N3 N 0.8056(3) 0.54846(17) 0.04882(18) 0.0143(6) Uani 1 1 d . . . . .
C1 C 0.3823(3) 0.7694(2) -0.1699(2) 0.0177(7) Uani 1 1 d . . . . .
H1 H 0.293945 0.770949 -0.184273 0.021 Uiso 1 1 calc R U . . .
C2 C 0.4392(3) 0.8374(2) -0.2029(2) 0.0214(8) Uani 1 1 d . . . . .
H2 H 0.390906 0.884713 -0.239102 0.026 Uiso 1 1 calc R U . . .
C3 C 0.5676(3) 0.8350(2) -0.1822(3) 0.0258(8) Uani 1 1 d . . . . .
H3 H 0.608737 0.881065 -0.203982 0.031 Uiso 1 1 calc R U . . .
C4 C 0.6361(3) 0.7654(2) -0.1295(2) 0.0220(8) Uani 1 1 d . . . . .
H4 H 0.724381 0.762502 -0.115254 0.026 Uiso 1 1 calc R U . . .
C5 C 0.5727(3) 0.6996(2) -0.0977(2) 0.0134(6) Uani 1 1 d . . . . .
C6 C 0.6380(3) 0.6249(2) -0.0363(2) 0.0130(6) Uani 1 1 d . . . . .
C7 C 0.9265(3) 0.5438(2) 0.0802(2) 0.0146(7) Uani 1 1 d . . . . .
H7 H 0.972783 0.580411 0.052554 0.018 Uiso 1 1 calc R U . . .
C8 C 0.9955(3) 0.4853(2) 0.1555(2) 0.0134(6) Uani 1 1 d . . . . .
C9 C 1.1245(3) 0.4723(2) 0.1710(2) 0.0179(7) Uani 1 1 d . . . . .
H9 H 1.160461 0.494998 0.128031 0.021 Uiso 1 1 calc R U . . .
C10 C 1.1984(3) 0.4276(2) 0.2469(2) 0.0211(7) Uani 1 1 d . . . . .
H10 H 1.284287 0.417111 0.255119 0.025 Uiso 1 1 calc R U . . .
C11 C 1.1476(3) 0.3971(2) 0.3125(2) 0.0209(7) Uani 1 1 d . . . . .
H11 H 1.200032 0.368689 0.366648 0.025 Uiso 1 1 calc R U . . .
C12 C 1.0224(3) 0.4082(2) 0.2989(2) 0.0175(7) Uani 1 1 d . . . . .
C13 C 0.9400(3) 0.4500(2) 0.2182(2) 0.0127(6) Uani 1 1 d . . . . .
C14 C 1.0397(4) 0.3487(3) 0.4458(2) 0.0319(9) Uani 1 1 d . . . . .
H14A H 1.081915 0.293588 0.436714 0.048 Uiso 1 1 calc R U . . .
H14B H 0.987296 0.335077 0.483230 0.048 Uiso 1 1 calc R U . . .
H14C H 1.102529 0.393993 0.476811 0.048 Uiso 1 1 calc R U . . .
C15 C 0.6406(3) 0.3495(3) -0.2252(2) 0.0249(8) Uani 1 1 d . . . . .
H15A H 0.558000 0.320618 -0.243843 0.037 Uiso 1 1 calc R U . . .
H15B H 0.696811 0.314528 -0.248667 0.037 Uiso 1 1 calc R U . . .
H15C H 0.632390 0.410828 -0.250008 0.037 Uiso 1 1 calc R U . . .
C16 C 0.6938(3) 0.3533(2) -0.1221(2) 0.0168(7) Uani 1 1 d . . . . .
C17 C 0.8043(3) 0.3079(2) -0.0773(2) 0.0167(7) Uani 1 1 d . . . . .
H17 H 0.850477 0.284073 -0.113199 0.020 Uiso 1 1 calc R U . . .
C18 C 0.8524(3) 0.2947(2) 0.0177(2) 0.0163(7) Uani 1 1 d . . . . .
C19 C 0.9727(3) 0.2436(3) 0.0585(3) 0.0271(8) Uani 1 1 d . . . . .
H19A H 1.035481 0.283019 0.100331 0.041 Uiso 1 1 calc R U . . .
H19B H 1.003104 0.223112 0.009580 0.041 Uiso 1 1 calc R U . . .
H19C H 0.958042 0.191280 0.092207 0.041 Uiso 1 1 calc R U . . .
O7 O 0.7674(2) 0.99988(17) 0.14672(16) 0.0251(6) Uani 1 1 d . . . . .
H7A H 0.708892 0.970309 0.156634 0.038 Uiso 1 1 d R U . . .
C20 C 0.8202(4) 0.8461(3) 0.1209(3) 0.0351(10) Uani 1 1 d . . . . .
H20A H 0.904552 0.850607 0.166076 0.053 Uiso 1 1 calc R U . . .
H20B H 0.821010 0.803333 0.072976 0.053 Uiso 1 1 calc R U . . .
H20C H 0.761739 0.824983 0.151051 0.053 Uiso 1 1 calc R U . . .
C21 C 0.7793(4) 0.9375(2) 0.0790(2) 0.0256(8) Uani 1 1 d . . . . .
H21 H 0.696219 0.931388 0.029561 0.031 Uiso 1 1 calc R U . . .
C22 C 0.8716(4) 0.9792(3) 0.0393(3) 0.0409(11) Uani 1 1 d . . . . .
H22A H 0.843989 1.040236 0.017591 0.061 Uiso 1 1 calc R U . . .
H22B H 0.876195 0.942346 -0.011953 0.061 Uiso 1 1 calc R U . . .
H22C H 0.954503 0.982024 0.086475 0.061 Uiso 1 1 calc R U . . .

loop_
_atom_site_aniso_label
_atom_site_aniso_U_11
_atom_site_aniso_U_22
_atom_site_aniso_U_33
_atom_site_aniso_U_23
_atom_site_aniso_U_13
_atom_site_aniso_U_12
Eu1 0.01076(8) 0.01018(9) 0.01079(9) 0.00118(6) 0.00229(6) -0.00029(6)
O1 0.0117(11) 0.0111(11) 0.0144(11) 0.0040(8) 0.0041(9) -0.0010(8)
O2 0.0111(11) 0.0179(11) 0.0112(11) 0.0009(9) 0.0032(8) 0.0008(9)
O3 0.0183(13) 0.0362(15) 0.0176(13) 0.0130(11) 0.0046(10) 0.0055(11)
O4 0.0166(12) 0.0216(12) 0.0148(12) -0.0016(10) 0.0037(9) 0.0044(10)
O5 0.0183(12) 0.0165(12) 0.0170(12) -0.0001(9) 0.0049(9) 0.0035(9)
O6 0.0231(13) 0.0348(15) 0.0162(12) -0.0025(11) 0.0031(10) 0.0123(11)
N1 0.0164(14) 0.0131(13) 0.0148(13) 0.0003(11) 0.0044(11) -0.0025(11)
N2 0.0147(13) 0.0140(13) 0.0149(13) 0.0067(11) 0.0041(11) 0.0012(11)
N3 0.0153(14) 0.0137(13) 0.0115(13) 0.0042(10) 0.0011(10) 0.0006(10)
C1 0.0167(16) 0.0164(16) 0.0181(17) 0.0014(13) 0.0030(13) 0.0030(13)
C2 0.0222(18) 0.0174(17) 0.0239(19) 0.0084(14) 0.0068(14) 0.0044(14)
C3 0.0246(19) 0.0226(19) 0.031(2) 0.0114(16) 0.0112(16) -0.0028(15)
C4 0.0181(17) 0.0259(19) 0.0241(18) 0.0075(15) 0.0099(14) 0.0009(14)
C5 0.0160(15) 0.0133(15) 0.0110(15) 0.0013(12) 0.0046(12) 0.0013(12)
C6 0.0174(16) 0.0120(14) 0.0114(15) -0.0011(12) 0.0074(12) -0.0030(12)
C7 0.0147(16) 0.0152(16) 0.0149(16) -0.0018(12) 0.0062(12) -0.0023(12)
C8 0.0125(15) 0.0110(15) 0.0144(16) -0.0021(12) 0.0012(12) 0.0002(12)
C9 0.0195(17) 0.0184(16) 0.0177(17) -0.0011(14) 0.0088(14) -0.0008(13)
C10 0.0126(16) 0.0238(18) 0.0254(19) 0.0026(15) 0.0044(14) 0.0058(13)
C11 0.0150(16) 0.0257(18) 0.0193(18) 0.0058(15) 0.0023(13) 0.0063(14)
C12 0.0167(16) 0.0178(16) 0.0167(17) 0.0030(13) 0.0039(13) 0.0023(13)
C13 0.0123(15) 0.0119(15) 0.0131(15) -0.0019(12) 0.0032(12) 0.0009(11)
C14 0.028(2) 0.049(3) 0.0187(19) 0.0161(17) 0.0078(16) 0.0137(18)
C15 0.0246(19) 0.033(2) 0.0151(18) -0.0031(15) 0.0043(14) 0.0062(16)
C16 0.0171(16) 0.0168(16) 0.0167(16) -0.0019(13) 0.0060(13) -0.0042(13)
C17 0.0163(15) 0.0178(16) 0.0184(16) -0.0016(13) 0.0091(13) 0.0004(13)
C18 0.0120(15) 0.0134(16) 0.0230(17) 0.0005(13) 0.0051(13) -0.0014(12)
C19 0.0223(19) 0.030(2) 0.028(2) 0.0020(16) 0.0070(15) 0.0132(16)
O7 0.0229(13) 0.0337(15) 0.0193(13) -0.0008(11) 0.0077(10) -0.0050(11)
C20 0.040(2) 0.033(2) 0.034(2) 0.0018(18) 0.0145(19) 0.0023(19)
C21 0.0242(19) 0.035(2) 0.0182(18) -0.0014(16) 0.0082(15) -0.0044(16)
C22 0.044(3) 0.052(3) 0.037(2) 0.001(2) 0.026(2) -0.007(2)

loop_
_atom_type_symbol
_atom_type_description
_atom_type_scat_dispersion_real
_atom_type_scat_dispersion_imag
_atom_type_scat_source
C C 0.0033 0.0016 'International Tables Vol C Tables 4.2.6.8 and 6.1.1.4'
H H 0.0000 0.0000 'International Tables Vol C Tables 4.2.6.8 and 6.1.1.4'
Eu Eu -0.1578 3.6682 'International Tables Vol C Tables 4.2.6.8 and 6.1.1.4'
N N 0.0061 0.0033 'International Tables Vol C Tables 4.2.6.8 and 6.1.1.4'
O O 0.0106 0.0060 'International Tables Vol C Tables 4.2.6.8 and 6.1.1.4'

loop_
_geom_angle_atom_site_label_1
_geom_angle_atom_site_label_2
_geom_angle_atom_site_label_3
_geom_angle
_geom_angle_site_symmetry_1
_geom_angle_site_symmetry_3
_geom_angle_publ_flag
O1 Eu1 Eu1 33.51(5) 3_665 3_665 ?
O1 Eu1 Eu1 34.03(5) . 3_665 ?
O1 Eu1 O1 67.54(8) . 3_665 ?
O1 Eu1 O4 77.36(8) . . ?
O1 Eu1 O6 80.60(8) . . ?
O1 Eu1 N1 64.01(8) 3_665 3_665 ?
O1 Eu1 N1 130.94(8) . 3_665 ?
O1 Eu1 N3 129.82(8) 3_665 . ?
O1 Eu1 N3 63.30(8) . . ?
O1 Eu1 C6 20.52(8) . . ?
O1 Eu1 C6 86.64(8) 3_665 . ?
O1 Eu1 C13 163.50(8) 3_665 . ?
O1 Eu1 C13 117.27(7) . . ?
O2 Eu1 Eu1 138.94(6) . 3_665 ?
O2 Eu1 O1 115.87(7) . . ?
O2 Eu1 O1 144.55(8) . 3_665 ?
O2 Eu1 O4 137.14(8) . . ?
O2 Eu1 O5 75.76(8) . . ?
O2 Eu1 O6 73.98(8) . . ?
O2 Eu1 N1 99.55(8) . 3_665 ?
O2 Eu1 N3 70.80(8) . . ?
O2 Eu1 C6 104.93(8) . . ?
O2 Eu1 C13 19.16(8) . . ?
O4 Eu1 Eu1 75.23(6) . 3_665 ?
O4 Eu1 O1 78.15(8) . 3_665 ?
O4 Eu1 O6 147.87(8) . . ?
O4 Eu1 N1 99.54(8) . 3_665 ?
O4 Eu1 N3 82.03(9) . . ?
O4 Eu1 C6 73.00(8) . . ?
O4 Eu1 C13 117.98(8) . . ?
O5 Eu1 Eu1 144.66(5) . 3_665 ?
O5 Eu1 O1 125.88(7) . 3_665 ?
O5 Eu1 O1 140.48(8) . . ?
O5 Eu1 O4 71.09(8) . . ?
O5 Eu1 O6 137.34(8) . . ?
O5 Eu1 N1 78.37(9) . 3_665 ?
O5 Eu1 N3 88.87(9) . . ?
O5 Eu1 C6 123.09(8) . . ?
O5 Eu1 C13 61.72(8) . . ?
O6 Eu1 Eu1 73.41(6) . 3_665 ?
O6 Eu1 O1 71.92(8) . 3_665 ?
O6 Eu1 N1 77.79(9) . 3_665 ?
O6 Eu1 N3 108.41(9) . . ?
O6 Eu1 C6 93.54(8) . . ?
O6 Eu1 C13 92.86(8) . . ?
N1 Eu1 Eu1 97.25(6) 3_665 3_665 ?
N1 Eu1 C6 150.65(8) 3_665 . ?
N1 Eu1 C13 107.36(8) 3_665 . ?
N3 Eu1 Eu1 96.85(6) . 3_665 ?
N3 Eu1 N1 165.74(9) . 3_665 ?
N3 Eu1 C6 43.37(8) . . ?
N3 Eu1 C13 60.25(8) . . ?
C6 Eu1 Eu1 53.48(6) . 3_665 ?
C6 Eu1 C13 100.98(8) . . ?
C13 Eu1 Eu1 148.69(5) . 3_665 ?
Eu1 O1 Eu1 112.46(8) . 3_665 ?
C6 O1 Eu1 119.63(19) . . ?
C6 O1 Eu1 123.57(19) . 3_665 ?
C13 O2 Eu1 125.93(19) . . ?
C12 O3 C14 117.1(3) . . ?
C16 O4 Eu1 135.1(2) . . ?
C18 O5 Eu1 136.0(2) . . ?
Eu1 O6 H6A 122.2 . . ?
Eu1 O6 H6B 121.8 . . ?
H6A O6 H6B 110.1 . . ?
C1 N1 Eu1 123.5(2) . 3_665 ?
C1 N1 C5 118.4(3) . . ?
C5 N1 Eu1 117.6(2) . 3_665 ?
C6 N2 N3 109.4(3) . . ?
N2 N3 Eu1 119.81(19) . . ?
C7 N3 Eu1 126.4(2) . . ?
C7 N3 N2 113.3(3) . . ?
N1 C1 H1 118.7 . . ?
N1 C1 C2 122.7(3) . . ?
C2 C1 H1 118.7 . . ?
C1 C2 H2 120.7 . . ?
C3 C2 C1 118.6(3) . . ?
C3 C2 H2 120.7 . . ?
C2 C3 H3 120.1 . . ?
C2 C3 C4 119.7(3) . . ?
C4 C3 H3 120.1 . . ?
C3 C4 H4 120.7 . . ?
C3 C4 C5 118.6(3) . . ?
C5 C4 H4 120.7 . . ?
N1 C5 C4 122.0(3) . . ?
N1 C5 C6 115.1(3) . . ?
C4 C5 C6 122.9(3) . . ?
O1 C6 Eu1 39.85(14) . . ?
O1 C6 N2 125.6(3) . . ?
O1 C6 C5 116.7(3) . . ?
N2 C6 Eu1 86.34(19) . . ?
N2 C6 C5 117.7(3) . . ?
C5 C6 Eu1 155.6(2) . . ?
N3 C7 H7 118.3 . . ?
N3 C7 C8 123.5(3) . . ?
C8 C7 H7 118.3 . . ?
C9 C8 C7 117.7(3) . . ?
C9 C8 C13 120.1(3) . . ?
C13 C8 C7 121.8(3) . . ?
C8 C9 H9 119.6 . . ?
C10 C9 C8 120.9(3) . . ?
C10 C9 H9 119.6 . . ?
C9 C10 H10 120.0 . . ?
C9 C10 C11 120.1(3) . . ?
C11 C10 H10 120.0 . . ?
C10 C11 H11 119.9 . . ?
C12 C11 C10 120.2(3) . . ?
C12 C11 H11 119.9 . . ?
O3 C12 C11 125.3(3) . . ?
O3 C12 C13 112.9(3) . . ?
C11 C12 C13 121.8(3) . . ?
O2 C13 Eu1 34.91(13) . . ?
O2 C13 C8 123.9(3) . . ?
O2 C13 C12 119.2(3) . . ?
C8 C13 Eu1 96.31(19) . . ?
C8 C13 C12 116.8(3) . . ?
C12 C13 Eu1 141.7(2) . . ?
O3 C14 H14A 109.5 . . ?
O3 C14 H14B 109.5 . . ?
O3 C14 H14C 109.5 . . ?
H14A C14 H14B 109.5 . . ?
H14A C14 H14C 109.5 . . ?
H14B C14 H14C 109.5 . . ?
H15A C15 H15B 109.5 . . ?
H15A C15 H15C 109.5 . . ?
H15B C15 H15C 109.5 . . ?
C16 C15 H15A 109.5 . . ?
C16 C15 H15B 109.5 . . ?
C16 C15 H15C 109.5 . . ?
O4 C16 C15 116.1(3) . . ?
O4 C16 C17 124.6(3) . . ?
C17 C16 C15 119.2(3) . . ?
C16 C17 H17 117.8 . . ?
C16 C17 C18 124.3(3) . . ?
C18 C17 H17 117.8 . . ?
O5 C18 C17 123.9(3) . . ?
O5 C18 C19 116.6(3) . . ?
C17 C18 C19 119.5(3) . . ?
C18 C19 H19A 109.5 . . ?
C18 C19 H19B 109.5 . . ?
C18 C19 H19C 109.5 . . ?
H19A C19 H19B 109.5 . . ?
H19A C19 H19C 109.5 . . ?
H19B C19 H19C 109.5 . . ?
C21 O7 H7A 93.9 . . ?
H20A C20 H20B 109.5 . . ?
H20A C20 H20C 109.5 . . ?
H20B C20 H20C 109.5 . . ?
C21 C20 H20A 109.5 . . ?
C21 C20 H20B 109.5 . . ?
C21 C20 H20C 109.5 . . ?
O7 C21 C20 110.7(3) . . ?
O7 C21 H21 109.0 . . ?
O7 C21 C22 106.2(3) . . ?
C20 C21 H21 109.0 . . ?
C20 C21 C22 112.9(4) . . ?
C22 C21 H21 109.0 . . ?
C21 C22 H22A 109.5 . . ?
C21 C22 H22B 109.5 . . ?
C21 C22 H22C 109.5 . . ?
H22A C22 H22B 109.5 . . ?
H22A C22 H22C 109.5 . . ?
H22B C22 H22C 109.5 . . ?

loop_
_geom_bond_atom_site_label_1
_geom_bond_atom_site_label_2
_geom_bond_distance
_geom_bond_site_symmetry_2
_geom_bond_publ_flag
Eu1 Eu1 3.9946(12) 3_665 ?
Eu1 O1 2.387(2) . ?
Eu1 O1 2.419(2) 3_665 ?
Eu1 O2 2.292(2) . ?
Eu1 O4 2.414(2) . ?
Eu1 O5 2.345(2) . ?
Eu1 O6 2.414(2) . ?
Eu1 N1 2.570(3) 3_665 ?
Eu1 N3 2.479(3) . ?
Eu1 C6 3.237(3) . ?
Eu1 C13 3.244(3) . ?
O1 C6 1.306(4) . ?
O2 C13 1.315(4) . ?
O3 C12 1.371(4) . ?
O3 C14 1.430(4) . ?
O4 C16 1.276(4) . ?
O5 C18 1.269(4) . ?
O6 H6A 0.8539 . ?
O6 H6B 0.8478 . ?
N1 C1 1.346(4) . ?
N1 C5 1.351(4) . ?
N2 N3 1.419(3) . ?
N2 C6 1.309(4) . ?
N3 C7 1.292(4) . ?
C1 H1 0.9500 . ?
C1 C2 1.382(5) . ?
C2 H2 0.9500 . ?
C2 C3 1.380(5) . ?
C3 H3 0.9500 . ?
C3 C4 1.383(5) . ?
C4 H4 0.9500 . ?
C4 C5 1.395(5) . ?
C5 C6 1.487(4) . ?
C7 H7 0.9500 . ?
C7 C8 1.456(4) . ?
C8 C9 1.412(4) . ?
C8 C13 1.422(5) . ?
C9 H9 0.9500 . ?
C9 C10 1.368(5) . ?
C10 H10 0.9500 . ?
C10 C11 1.400(5) . ?
C11 H11 0.9500 . ?
C11 C12 1.372(5) . ?
C12 C13 1.429(4) . ?
C14 H14A 0.9800 . ?
C14 H14B 0.9800 . ?
C14 H14C 0.9800 . ?
C15 H15A 0.9800 . ?
C15 H15B 0.9800 . ?
C15 H15C 0.9800 . ?
C15 C16 1.510(4) . ?
C16 C17 1.386(4) . ?
C17 H17 0.9500 . ?
C17 C18 1.404(4) . ?
C18 C19 1.502(4) . ?
C19 H19A 0.9800 . ?
C19 H19B 0.9800 . ?
C19 H19C 0.9800 . ?
O7 H7A 0.8499 . ?
O7 C21 1.439(4) . ?
C20 H20A 0.9800 . ?
C20 H20B 0.9800 . ?
C20 H20C 0.9800 . ?
C20 C21 1.507(5) . ?
C21 H21 1.0000 . ?
C21 C22 1.511(5) . ?
C22 H22A 0.9800 . ?
C22 H22B 0.9800 . ?
C22 H22C 0.9800 . ?

loop_
_geom_torsion_atom_site_label_1
_geom_torsion_atom_site_label_2
_geom_torsion_atom_site_label_3
_geom_torsion_atom_site_label_4
_geom_torsion
_geom_torsion_site_symmetry_1
_geom_torsion_site_symmetry_2
_geom_torsion_site_symmetry_3
_geom_torsion_site_symmetry_4
_geom_torsion_publ_flag
Eu1 O1 C6 Eu1 -154.8(3) 3_665 . . . ?
Eu1 O1 C6 N2 -166.5(2) 3_665 . . . ?
Eu1 O1 C6 N2 -11.7(4) . . . . ?
Eu1 O1 C6 C5 171.05(19) . . . . ?
Eu1 O1 C6 C5 16.2(4) 3_665 . . . ?
Eu1 O2 C13 C8 43.0(4) . . . . ?
Eu1 O2 C13 C12 -140.3(2) . . . . ?
Eu1 O4 C16 C15 -178.4(2) . . . . ?
Eu1 O4 C16 C17 2.2(5) . . . . ?
Eu1 O5 C18 C17 -24.9(5) . . . . ?
Eu1 O5 C18 C19 156.4(2) . . . . ?
Eu1 N1 C1 C2 -171.4(2) 3_665 . . . ?
Eu1 N1 C5 C4 171.2(2) 3_665 . . . ?
Eu1 N1 C5 C6 -11.1(3) 3_665 . . . ?
Eu1 N3 C7 C8 -17.5(5) . . . . ?
O3 C12 C13 Eu1 -38.3(5) . . . . ?
O3 C12 C13 O2 -2.2(4) . . . . ?
O3 C12 C13 C8 174.8(3) . . . . ?
O4 C16 C17 C18 9.6(5) . . . . ?
N1 C1 C2 C3 0.2(5) . . . . ?
N1 C5 C6 Eu1 11.7(7) . . . . ?
N1 C5 C6 O1 -2.2(4) . . . . ?
N1 C5 C6 N2 -179.7(3) . . . . ?
N2 N3 C7 C8 170.1(3) . . . . ?
N3 N2 C6 Eu1 -8.2(2) . . . . ?
N3 N2 C6 O1 -0.7(4) . . . . ?
N3 N2 C6 C5 176.6(3) . . . . ?
N3 C7 C8 C9 167.2(3) . . . . ?
N3 C7 C8 C13 -19.6(5) . . . . ?
C1 N1 C5 C4 -0.9(5) . . . . ?
C1 N1 C5 C6 176.9(3) . . . . ?
C1 C2 C3 C4 0.1(6) . . . . ?
C2 C3 C4 C5 -0.7(6) . . . . ?
C3 C4 C5 N1 1.1(5) . . . . ?
C3 C4 C5 C6 -176.4(3) . . . . ?
C4 C5 C6 Eu1 -170.6(4) . . . . ?
C4 C5 C6 O1 175.5(3) . . . . ?
C4 C5 C6 N2 -2.0(5) . . . . ?
C5 N1 C1 C2 0.2(5) . . . . ?
C6 N2 N3 Eu1 12.3(3) . . . . ?
C6 N2 N3 C7 -174.7(3) . . . . ?
C7 C8 C9 C10 171.9(3) . . . . ?
C7 C8 C13 Eu1 31.6(3) . . . . ?
C7 C8 C13 O2 8.5(5) . . . . ?
C7 C8 C13 C12 -168.3(3) . . . . ?
C8 C9 C10 C11 -2.6(5) . . . . ?
C9 C8 C13 Eu1 -155.3(3) . . . . ?
C9 C8 C13 O2 -178.4(3) . . . . ?
C9 C8 C13 C12 4.7(4) . . . . ?
C9 C10 C11 C12 3.1(5) . . . . ?
C10 C11 C12 O3 -178.5(3) . . . . ?
C10 C11 C12 C13 0.5(5) . . . . ?
C11 C12 C13 Eu1 142.6(3) . . . . ?
C11 C12 C13 O2 178.7(3) . . . . ?
C11 C12 C13 C8 -4.3(5) . . . . ?
C13 C8 C9 C10 -1.4(5) . . . . ?
C14 O3 C12 C11 5.1(5) . . . . ?
C14 O3 C12 C13 -173.9(3) . . . . ?
C15 C16 C17 C18 -169.7(3) . . . . ?
C16 C17 C18 O5 0.8(5) . . . . ?
C16 C17 C18 C19 179.4(3) . . . . ?
